data_4122506
loop_
_publ_author_name
'Cherney, Emily C.'
'Lopchuk, Justin M.'
'Green, Jason C.'
'Baran, Phil S.'

_publ_section_title
;
 A unified approach to ent-atisane diterpenes and related alkaloids:
 synthesis of (-)-methyl atisenoate, (-)-isoatisine, and the hetidine
 skeleton.
;
_journal_issue 36
_journal_name_full 'Journal of the American Chemical Society'
_journal_page_first 12592
_journal_page_last 12595
_journal_paper_doi 10.1021/ja507321j
_journal_volume 136
_journal_year 2014
_chemical_formula_sum 'C20 H30 Cl N O2'
_chemical_formula_weight 351.90
_chemical_name_common ECC-10-164-1
_chemical_name_systematic
; 
 ? 
;
_space_group_crystal_system orthorhombic
_space_group_IT_number 19
_space_group_name_Hall 'P 2ac 2ab'
_space_group_name_H-M_alt 'P 21 21 21'
_symmetry_space_group_name_Hall 'P 2ac 2ab'
_symmetry_space_group_name_H-M 'P 21 21 21'
_atom_sites_solution_hydrogens mixed
_audit_creation_method SHELXL-2013
_cell_angle_alpha 90
_cell_angle_beta 90
_cell_angle_gamma 90
_cell_formula_units_Z 4
_cell_length_a 8.0940(3)
_cell_length_b 12.9407(4)
_cell_length_c 16.7992(6)
_cell_measurement_reflns_used 9903
_cell_measurement_temperature 100(2)
_cell_measurement_theta_max 68.64
_cell_measurement_theta_min 4.31
_cell_volume 1759.58(11)
_computing_cell_refinement 'Bruker SAINT'
_computing_data_collection 'Bruker APEX2'
_computing_data_reduction 'Bruker SAINT'
_computing_molecular_graphics 'Bruker SHELXTL'
_computing_publication_material 'Bruker SHELXTL'
_computing_structure_refinement 'SHELXL-2013 (Sheldrick, 2013)'
_computing_structure_solution 'SHELXS-97 (Sheldrick 2008)'
_diffrn_ambient_temperature 100(2)
_diffrn_measured_fraction_theta_full 0.980
_diffrn_measured_fraction_theta_max 0.977
_diffrn_measurement_device_type 'Bruker APEX-II CCD'
_diffrn_measurement_method '\f and \w scans'
_diffrn_radiation_type CuK\a
_diffrn_radiation_wavelength 1.54178
_diffrn_reflns_av_R_equivalents 0.0261
_diffrn_reflns_av_unetI/netI 0.0268
_diffrn_reflns_Laue_measured_fraction_full 0.980
_diffrn_reflns_Laue_measured_fraction_max 0.977
_diffrn_reflns_limit_h_max 8
_diffrn_reflns_limit_h_min -9
_diffrn_reflns_limit_k_max 15
_diffrn_reflns_limit_k_min -15
_diffrn_reflns_limit_l_max 17
_diffrn_reflns_limit_l_min -19
_diffrn_reflns_number 13119
_diffrn_reflns_point_group_measured_fraction_full 0.980
_diffrn_reflns_point_group_measured_fraction_max 0.969
_diffrn_reflns_theta_full 25.000
_diffrn_reflns_theta_max 68.733
_diffrn_reflns_theta_min 4.312
_exptl_absorpt_coefficient_mu 2.009
_exptl_absorpt_correction_T_max 0.863
_exptl_absorpt_correction_T_min 0.635
_exptl_absorpt_correction_type multi-scan
_exptl_absorpt_process_details SADABS
_exptl_crystal_colour colourless
_exptl_crystal_density_diffrn 1.328
_exptl_crystal_description BLADE
_exptl_crystal_F_000 760
_exptl_crystal_size_max 0.280
_exptl_crystal_size_mid 0.100
_exptl_crystal_size_min 0.070
_refine_diff_density_max 0.203
_refine_diff_density_min -0.154
_refine_diff_density_rms 0.038
_refine_ls_abs_structure_details
; 
 Flack x determined using 1294 quotients [(I+)-(I-)]/[(I+)+(I-)] 
 (Parsons and Flack (2004), Acta Cryst. A60, s61). 
;
_refine_ls_abs_structure_Flack 0.089(4)
_refine_ls_extinction_method none
_refine_ls_goodness_of_fit_ref 1.006
_refine_ls_hydrogen_treatment mixed
_refine_ls_matrix_type full
_refine_ls_number_parameters 227
_refine_ls_number_reflns 3160
_refine_ls_number_restraints 0
_refine_ls_restrained_S_all 1.006
_refine_ls_R_factor_all 0.0272
_refine_ls_R_factor_gt 0.0268
_refine_ls_shift/su_max 0.021
_refine_ls_shift/su_mean 0.002
_refine_ls_structure_factor_coef Fsqd
_refine_ls_weighting_details 'w=1/[\s^2^(Fo^2^)+(0.0400P)^2^+0.5000P] where P=(Fo^2^+2Fc^2^)/3'
_refine_ls_weighting_scheme calc
_refine_ls_wR_factor_gt 0.0693
_refine_ls_wR_factor_ref 0.0695
_reflns_Friedel_coverage 0.718
_reflns_Friedel_fraction_full 0.981
_reflns_Friedel_fraction_max 0.958
_reflns_number_gt 3109
_reflns_number_total 3160
_reflns_threshold_expression 'I > 2\s(I)'
_cod_data_source_file ja507321j_si_004.cif
_cod_data_source_block BARAN432
_cod_depositor_comments 'Adding full bibliography for 4122504--4122507.cif.'
_cod_database_code 4122506
_shelx_space_group_comment
; 
The symmetry employed for this shelxl refinement is uniquely defined 
by the following loop, which should always be used as a source of 
symmetry information in preference to the above space-group names. 
They are only intended as comments. 
;
_shelx_estimated_absorpt_t_min 0.603
_shelx_estimated_absorpt_t_max 0.872
_shelxl_version_number 2013-3

loop_
_space_group_symop_operation_xyz
'x, y, z'
'-x+1/2, -y, z+1/2'
'-x, y+1/2, -z+1/2'
'x+1/2, -y+1/2, -z'

loop_
_atom_site_label
_atom_site_type_symbol
_atom_site_fract_x
_atom_site_fract_y
_atom_site_fract_z
_atom_site_U_iso_or_equiv
_atom_site_adp_type
_atom_site_occupancy
_atom_site_site_symmetry_order
_atom_site_calc_flag
_atom_site_refinement_flags_posn
_atom_site_refinement_flags_adp
Cl1 Cl 0.36316(6) 0.67222(4) 0.70802(3) 0.02016(14) Uani 1 1 d . .
O1 O -0.0474(2) 0.74023(14) 0.53375(10) 0.0269(4) Uani 1 1 d . .
O2 O -0.2738(2) 0.87408(13) 0.49383(9) 0.0244(4) Uani 1 1 d . .
N1 N 0.2908(2) 0.78800(13) 0.75067(10) 0.0160(4) Uani 1 1 d . .
C1 C 0.4432(3) 0.96381(18) 0.88769(14) 0.0234(5) Uani 1 1 d . .
H1A H 0.5157 0.9293 0.9261 0.035 Uiso 1 1 calc R U
H1B H 0.4080 1.0307 0.9092 0.035 Uiso 1 1 calc R U
H1C H 0.5031 0.9746 0.8377 0.035 Uiso 1 1 calc R U
C2 C 0.2914(3) 0.89638(16) 0.87222(13) 0.0178(4) Uani 1 1 d . .
C3 C 0.2063(3) 0.87270(18) 0.95175(13) 0.0216(5) Uani 1 1 d . .
H3A H 0.2859 0.8383 0.9878 0.026 Uiso 1 1 calc R U
H3B H 0.1716 0.9383 0.9770 0.026 Uiso 1 1 calc R U
C4 C 0.0554(3) 0.80328(17) 0.94086(13) 0.0224(5) Uani 1 1 d . .
H4A H -0.0087 0.8020 0.9910 0.027 Uiso 1 1 calc R U
H4B H 0.0928 0.7319 0.9297 0.027 Uiso 1 1 calc R U
C5 C -0.0570(3) 0.83966(16) 0.87309(13) 0.0190(4) Uani 1 1 d . .
H5A H -0.1248 0.8978 0.8931 0.023 Uiso 1 1 calc R U
H5B H -0.1336 0.7826 0.8598 0.023 Uiso 1 1 calc R U
C6 C 0.0284(2) 0.87495(15) 0.79553(13) 0.0144(4) Uani 1 1 d . .
C7 C 0.1089(3) 0.79091(15) 0.74074(12) 0.0146(4) Uani 1 1 d . .
H7A H 0.0602 0.7215 0.7521 0.018 Uiso 1 1 calc R U
C8 C 0.0681(2) 0.82478(16) 0.65394(12) 0.0151(4) Uani 1 1 d . .
H8A H 0.1695 0.8232 0.6200 0.018 Uiso 1 1 calc R U
C9 C 0.1648(3) 0.95304(15) 0.81788(12) 0.0153(4) Uani 1 1 d . .
H9A H 0.1122 1.0089 0.8503 0.018 Uiso 1 1 calc R U
C10 C 0.2473(3) 1.00468(15) 0.74547(12) 0.0165(4) Uani 1 1 d . .
H10A H 0.2929 1.0723 0.7621 0.020 Uiso 1 1 calc R U
H10B H 0.3407 0.9611 0.7277 0.020 Uiso 1 1 calc R U
C11 C 0.3468(3) 0.79237(16) 0.83345(12) 0.0185(4) Uani 1 1 d . .
H11A H 0.4687 0.7867 0.8354 0.022 Uiso 1 1 calc R U
H11B H 0.2995 0.7337 0.8636 0.022 Uiso 1 1 calc R U
C12 C -0.1021(2) 0.92083(15) 0.73774(12) 0.0155(4) Uani 1 1 d . .
H12A H -0.1476 0.9876 0.7582 0.019 Uiso 1 1 calc R U
C13 C -0.2432(2) 0.84210(16) 0.71827(13) 0.0184(4) Uani 1 1 d . .
H13A H -0.2313 0.7805 0.7528 0.022 Uiso 1 1 calc R U
H13B H -0.3515 0.8743 0.7299 0.022 Uiso 1 1 calc R U
C14 C 0.1305(3) 1.02141(15) 0.67565(12) 0.0168(4) Uani 1 1 d . .
H14A H 0.1976 1.0282 0.6266 0.020 Uiso 1 1 calc R U
H14B H 0.0723 1.0879 0.6837 0.020 Uiso 1 1 calc R U
C15 C 0.0009(3) 0.93718(15) 0.66190(12) 0.0148(4) Uani 1 1 d . .
C16 C -0.0995(3) 0.96879(17) 0.58835(13) 0.0195(5) Uani 1 1 d . .
H16A H -0.1309 1.0425 0.5933 0.023 Uiso 1 1 calc R U
H16B H -0.0290 0.9618 0.5405 0.023 Uiso 1 1 calc R U
C17 C -0.0702(3) 0.75656(16) 0.61722(14) 0.0198(5) Uani 1 1 d . .
H17A H -0.0704 0.6880 0.6447 0.024 Uiso 1 1 calc R U
C18 C -0.2381(3) 0.80851(15) 0.63036(13) 0.0187(4) Uani 1 1 d . .
H18A H -0.3292 0.7584 0.6192 0.022 Uiso 1 1 calc R U
C19 C -0.2563(3) 0.90420(17) 0.57675(13) 0.0198(5) Uani 1 1 d . .
C20 C -0.4121(3) 0.96557(19) 0.59417(14) 0.0248(5) Uani 1 1 d . .
H20A H -0.4280 1.0179 0.5527 0.037 Uiso 1 1 calc R U
H20B H -0.4014 0.9996 0.6460 0.037 Uiso 1 1 calc R U
H20C H -0.5073 0.9188 0.5951 0.037 Uiso 1 1 calc R U
H1X H -0.200(4) 0.829(3) 0.486(2) 0.048(10) Uiso 1 1 d . .
H2X H 0.037(5) 0.704(3) 0.523(2) 0.051(10) Uiso 1 1 d . .

loop_
_atom_site_aniso_label
_atom_site_aniso_U_11
_atom_site_aniso_U_22
_atom_site_aniso_U_33
_atom_site_aniso_U_23
_atom_site_aniso_U_13
_atom_site_aniso_U_12
Cl1 0.0204(2) 0.0160(2) 0.0241(3) -0.0040(2) 0.00290(19) 0.00423(18)
O1 0.0249(9) 0.0343(9) 0.0214(9) -0.0139(7) -0.0022(7) 0.0058(7)
O2 0.0221(8) 0.0325(9) 0.0185(8) -0.0059(7) -0.0018(7) -0.0001(7)
N1 0.0183(8) 0.0129(7) 0.0170(9) -0.0035(7) 0.0014(7) 0.0033(6)
C1 0.0246(11) 0.0253(11) 0.0203(12) -0.0023(9) -0.0037(9) -0.0003(9)
C2 0.0201(10) 0.0186(10) 0.0147(11) -0.0007(8) -0.0005(8) 0.0011(8)
C3 0.0264(12) 0.0248(11) 0.0137(11) -0.0006(8) -0.0012(9) 0.0026(9)
C4 0.0267(12) 0.0238(12) 0.0166(11) 0.0044(8) 0.0054(9) 0.0033(9)
C5 0.0204(10) 0.0190(10) 0.0175(11) -0.0003(9) 0.0058(8) -0.0002(9)
C6 0.0159(9) 0.0136(9) 0.0138(10) 0.0006(8) 0.0027(9) 0.0003(7)
C7 0.0160(10) 0.0121(8) 0.0158(10) -0.0002(8) 0.0032(8) -0.0012(7)
C8 0.0152(9) 0.0145(9) 0.0158(10) -0.0017(8) 0.0022(8) -0.0003(8)
C9 0.0180(10) 0.0135(9) 0.0144(10) -0.0023(8) 0.0024(8) 0.0005(8)
C10 0.0192(10) 0.0130(9) 0.0173(11) -0.0013(8) 0.0012(9) -0.0027(8)
C11 0.0195(10) 0.0188(10) 0.0171(10) 0.0022(8) 0.0001(9) 0.0026(8)
C12 0.0165(10) 0.0136(9) 0.0162(10) -0.0016(7) 0.0027(8) 0.0016(8)
C13 0.0144(9) 0.0211(10) 0.0198(11) 0.0003(8) 0.0030(8) -0.0007(8)
C14 0.0199(10) 0.0137(9) 0.0167(10) 0.0015(8) 0.0022(9) -0.0014(8)
C15 0.0155(10) 0.0152(10) 0.0135(10) 0.0003(8) 0.0025(8) 0.0005(8)
C16 0.0209(11) 0.0203(10) 0.0173(11) 0.0021(8) 0.0005(9) 0.0009(9)
C17 0.0216(11) 0.0178(10) 0.0200(12) -0.0047(8) -0.0004(9) -0.0012(8)
C18 0.0167(10) 0.0189(10) 0.0206(11) -0.0031(8) 0.0000(8) -0.0035(8)
C19 0.0197(11) 0.0247(11) 0.0150(11) -0.0029(8) -0.0023(9) 0.0006(9)
C20 0.0209(11) 0.0304(12) 0.0231(12) -0.0023(9) -0.0032(9) 0.0045(10)

loop_
_atom_type_symbol
_atom_type_description
_atom_type_scat_dispersion_real
_atom_type_scat_dispersion_imag
_atom_type_scat_source
C C 0.0181 0.0091 'International Tables Vol C Tables 4.2.6.8 and 6.1.1.4'
H H 0.0000 0.0000 'International Tables Vol C Tables 4.2.6.8 and 6.1.1.4'
N N 0.0311 0.0180 'International Tables Vol C Tables 4.2.6.8 and 6.1.1.4'
O O 0.0492 0.0322 'International Tables Vol C Tables 4.2.6.8 and 6.1.1.4'
Cl Cl 0.3639 0.7018 'International Tables Vol C Tables 4.2.6.8 and 6.1.1.4'

loop_
_geom_angle_atom_site_label_1
_geom_angle_atom_site_label_2
_geom_angle_atom_site_label_3
_geom_angle
C11 N1 C7 114.45(16)
C11 N1 Cl1 108.44(13)
C7 N1 Cl1 107.83(13)
C1 C2 C3 109.09(18)
C1 C2 C9 111.09(17)
C3 C2 C9 108.01(17)
C1 C2 C11 109.39(18)
C3 C2 C11 108.67(17)
C9 C2 C11 110.53(17)
C4 C3 C2 111.87(18)
C3 C4 C5 112.53(18)
C4 C5 C6 116.88(17)
C9 C6 C5 107.99(17)
C9 C6 C12 112.86(16)
C5 C6 C12 109.62(16)
C9 C6 C7 107.47(16)
C5 C6 C7 118.47(16)
C12 C6 C7 100.43(16)
N1 C7 C8 108.86(16)
N1 C7 C6 111.38(17)
C8 C7 C6 105.44(16)
C17 C8 C7 111.38(17)
C17 C8 C15 108.24(16)
C7 C8 C15 104.85(16)
C10 C9 C6 113.70(17)
C10 C9 C2 112.50(17)
C6 C9 C2 107.77(16)
C14 C10 C9 113.68(18)
N1 C11 C2 109.91(17)
C15 C12 C6 101.65(16)
C15 C12 C13 108.18(17)
C6 C12 C13 112.22(16)
C18 C13 C12 111.40(16)
C10 C14 C15 116.15(16)
C14 C15 C16 107.15(16)
C14 C15 C12 110.16(17)
C16 C15 C12 114.64(17)
C14 C15 C8 115.99(17)
C16 C15 C8 111.38(17)
C12 C15 C8 97.58(15)
C19 C16 C15 113.31(18)
O1 C17 C18 108.69(18)
O1 C17 C8 112.35(18)
C18 C17 C8 109.43(16)
C17 C18 C19 110.71(18)
C17 C18 C13 106.59(17)
C19 C18 C13 109.37(16)
O2 C19 C20 104.09(17)
O2 C19 C16 110.45(18)
C20 C19 C16 112.20(18)
O2 C19 C18 110.77(17)
C20 C19 C18 112.79(19)
C16 C19 C18 106.61(17)

loop_
_geom_bond_atom_site_label_1
_geom_bond_atom_site_label_2
_geom_bond_distance
Cl1 N1 1.7612(17)
O1 C17 1.430(3)
O2 C19 1.453(3)
N1 C11 1.464(3)
N1 C7 1.482(3)
C1 C2 1.529(3)
C2 C3 1.534(3)
C2 C9 1.556(3)
C2 C11 1.561(3)
C3 C4 1.527(3)
C4 C5 1.531(3)
C5 C6 1.544(3)
C6 C9 1.543(3)
C6 C12 1.553(3)
C6 C7 1.567(3)
C7 C8 1.558(3)
C8 C17 1.553(3)
C8 C15 1.559(3)
C9 C10 1.540(3)
C10 C14 1.522(3)
C12 C15 1.537(3)
C12 C13 1.565(3)
C13 C18 1.540(3)
C14 C15 1.531(3)
C15 C16 1.534(3)
C16 C19 1.532(3)
C17 C18 1.532(3)
C18 C19 1.538(3)
C19 C20 1.519(3)
